data_7105401
loop_
_publ_author_name
'Sonawane, Manoj R.'
'C\'isa\<rov\'a, Ivana'
'Lyapkalo, Ilya M.'

_publ_section_title
;
 N-Trimethylsilyloxyenamines as new aldehyde enolate synthons: general,
 efficient and diastereoselective aldol reaction with ketals and acetals
;
_journal_coden_ASTM CHCOFS
_journal_issue 15
_journal_name_full
;
 Chemical Communications (Cambridge, United Kingdom)
;
_journal_page_first 2656
_journal_page_last 2658
_journal_paper_doi 10.1039/b924880c
_journal_volume 46
_journal_year 2010
_chemical_compound_source 'synthesized by the authors'
_chemical_formula_moiety 'C16 H25 N O3'
_chemical_formula_sum 'C16 H25 N O3'
_chemical_formula_weight 279.37
_space_group_IT_number 14
_symmetry_cell_setting monoclinic
_symmetry_space_group_name_Hall '-P 2ybc'
_symmetry_space_group_name_H-M 'P 1 21/c 1'
_atom_sites_solution_hydrogens difmap
_atom_sites_solution_primary direct
_atom_sites_solution_secondary difmap
_audit_creation_method SHELXL-97
_cell_angle_alpha 90.00
_cell_angle_beta 100.9640(13)
_cell_angle_gamma 90.00
_cell_formula_units_Z 4
_cell_length_a 5.81100(10)
_cell_length_b 13.6360(3)
_cell_length_c 21.0230(5)
_cell_measurement_reflns_used 3912
_cell_measurement_temperature 150(2)
_cell_measurement_theta_max 27.5
_cell_measurement_theta_min 1
_cell_volume 1635.43(6)
_computing_cell_refinement 'COLLECT and DENZO'
_computing_data_collection 'COLLECT (Hooft, 1998) and DENZO (Otwinowski & Minor, 1997)'
_computing_data_reduction 'COLLECT and DENZO'
_computing_structure_refinement 'SHELXL-97 (Sheldrick, 1997)'
_computing_structure_solution 'SIR92 (Altomare et al., 1994)'
_diffrn_ambient_temperature 150(2)
_diffrn_detector_area_resol_mean 9.091
_diffrn_measured_fraction_theta_full 0.999
_diffrn_measured_fraction_theta_max 0.999
_diffrn_measurement_device_type 'Nonius KappaCCD area detector'
_diffrn_measurement_method '\f and \w scans to fill the Ewald sphere'
_diffrn_radiation_monochromator graphite
_diffrn_radiation_source 'fine-focus sealed tube'
_diffrn_radiation_type MoK\a
_diffrn_radiation_wavelength 0.71073
_diffrn_reflns_av_R_equivalents 0.037
_diffrn_reflns_av_sigmaI/netI 0.0251
_diffrn_reflns_limit_h_max 7
_diffrn_reflns_limit_h_min -7
_diffrn_reflns_limit_k_max 17
_diffrn_reflns_limit_k_min -17
_diffrn_reflns_limit_l_max 27
_diffrn_reflns_limit_l_min -27
_diffrn_reflns_number 25986
_diffrn_reflns_theta_full 27.49
_diffrn_reflns_theta_max 27.49
_diffrn_reflns_theta_min 1.79
_diffrn_standards_number 0
_exptl_absorpt_coefficient_mu 0.077
_exptl_absorpt_correction_type none
_exptl_crystal_colour colourless
_exptl_crystal_density_diffrn 1.135
_exptl_crystal_density_method 'not measured'
_exptl_crystal_description bar
_exptl_crystal_F_000 608
_exptl_crystal_size_max 0.3
_exptl_crystal_size_mid 0.1
_exptl_crystal_size_min 0.1
_refine_diff_density_max 0.159
_refine_diff_density_min -0.170
_refine_diff_density_rms 0.036
_refine_ls_extinction_method none
_refine_ls_goodness_of_fit_ref 1.053
_refine_ls_hydrogen_treatment mixed
_refine_ls_matrix_type full
_refine_ls_number_parameters 191
_refine_ls_number_reflns 3772
_refine_ls_number_restraints 0
_refine_ls_restrained_S_all 1.053
_refine_ls_R_factor_all 0.0511
_refine_ls_R_factor_gt 0.0378
_refine_ls_shift/su_max 0.001
_refine_ls_shift/su_mean 0.000
_refine_ls_structure_factor_coef Fsqd
_refine_ls_weighting_details 'calc w=1/[\s^2^(Fo^2^)+(0.0485P)^2^+0.2392P] where P=(Fo^2^+2Fc^2^)/3'
_refine_ls_weighting_scheme calc
_refine_ls_wR_factor_gt 0.0948
_refine_ls_wR_factor_ref 0.1019
_reflns_number_gt 2980
_reflns_number_total 3772
_reflns_threshold_expression I>2\s(I)
_cod_data_source_file b924880c.txt
_cod_data_source_block 2m
_cod_original_sg_symbol_H-M 'P 21/c'
_cod_database_code 7105401

loop_
_symmetry_equiv_pos_as_xyz
'x, y, z'
'-x, y+1/2, -z+1/2'
'-x, -y, -z'
'x, -y-1/2, z-1/2'

loop_
_atom_site_label
_atom_site_type_symbol
_atom_site_fract_x
_atom_site_fract_y
_atom_site_fract_z
_atom_site_U_iso_or_equiv
_atom_site_adp_type
_atom_site_occupancy
_atom_site_symmetry_multiplicity
_atom_site_calc_flag
_atom_site_refinement_flags
_atom_site_disorder_assembly
_atom_site_disorder_group
C1 C -0.04730(18) 0.81032(8) 0.35394(5) 0.0268(2) Uani 1 1 d . . .
N2 N -0.22814(14) 0.86534(6) 0.35510(4) 0.02529(19) Uani 1 1 d . . .
C3 C -0.21154(18) 0.97454(8) 0.36851(5) 0.0297(2) Uani 1 1 d . . .
O4 O -0.43987(12) 0.82997(6) 0.34734(4) 0.03265(19) Uani 1 1 d . . .
C5 C -0.2985(2) 0.98878(10) 0.43194(6) 0.0425(3) Uani 1 1 d . . .
H5A H -0.1953 0.9535 0.4668 0.064 Uiso 1 1 calc R . .
H5B H -0.4584 0.9632 0.4273 0.064 Uiso 1 1 calc R . .
H5C H -0.2976 1.0588 0.4425 0.064 Uiso 1 1 calc R . .
C6 C 0.0382(2) 1.01206(9) 0.37555(7) 0.0403(3) Uani 1 1 d . . .
H6A H 0.0970 0.9982 0.3358 0.060 Uiso 1 1 calc R . .
H6B H 0.1379 0.9792 0.4122 0.060 Uiso 1 1 calc R . .
H6C H 0.0409 1.0830 0.3832 0.060 Uiso 1 1 calc R . .
C7 C -0.3686(2) 1.02538(9) 0.31197(6) 0.0419(3) Uani 1 1 d . . .
H7A H -0.5265 0.9973 0.3058 0.063 Uiso 1 1 calc R . .
H7B H -0.3045 1.0160 0.2725 0.063 Uiso 1 1 calc R . .
H7C H -0.3760 1.0956 0.3212 0.063 Uiso 1 1 calc R . .
C8 C -0.07174(18) 0.70225(8) 0.34462(5) 0.0284(2) Uani 1 1 d . . .
H8 H -0.1984 0.6788 0.3671 0.034 Uiso 1 1 calc R . .
C9 C 0.15928(18) 0.65414(7) 0.37701(5) 0.0280(2) Uani 1 1 d . . .
H9 H 0.2899 0.6826 0.3581 0.034 Uiso 1 1 calc R . .
C10 C 0.21068(17) 0.67051(7) 0.44955(5) 0.0278(2) Uani 1 1 d . . .
C11 C 0.06792(19) 0.62917(8) 0.48816(5) 0.0338(3) Uani 1 1 d . . .
H11 H -0.0645 0.5918 0.4684 0.041 Uiso 1 1 calc R . .
C12 C 0.1136(2) 0.64094(9) 0.55501(6) 0.0366(3) Uani 1 1 d . . .
H12 H 0.0141 0.6116 0.5806 0.044 Uiso 1 1 calc R . .
C13 C 0.3052(2) 0.69576(8) 0.58393(5) 0.0336(3) Uani 1 1 d . . .
C14 C 0.4493(2) 0.73856(8) 0.54605(6) 0.0370(3) Uani 1 1 d . . .
H14 H 0.5800 0.7769 0.5658 0.044 Uiso 1 1 calc R . .
C15 C 0.40289(18) 0.72549(8) 0.47956(6) 0.0327(2) Uani 1 1 d . . .
H15 H 0.5034 0.7544 0.4541 0.039 Uiso 1 1 calc R . .
O16 O 0.13825(13) 0.55201(5) 0.36136(4) 0.03306(19) Uani 1 1 d . . .
C17 C 0.3545(2) 0.50152(9) 0.37946(6) 0.0432(3) Uani 1 1 d . . .
H17A H 0.3995 0.5001 0.4268 0.065 Uiso 1 1 calc R . .
H17B H 0.4759 0.5353 0.3612 0.065 Uiso 1 1 calc R . .
H17C H 0.3372 0.4342 0.3629 0.065 Uiso 1 1 calc R . .
C18 C -0.1405(2) 0.67567(9) 0.27264(6) 0.0405(3) Uani 1 1 d . . .
H18A H -0.0092 0.6898 0.2509 0.061 Uiso 1 1 calc R . .
H18B H -0.2772 0.7145 0.2527 0.061 Uiso 1 1 calc R . .
H18C H -0.1790 0.6057 0.2683 0.061 Uiso 1 1 calc R . .
O19 O 0.36888(16) 0.71034(6) 0.64957(4) 0.0436(2) Uani 1 1 d . . .
C20 C 0.2382(3) 0.65900(11) 0.69001(6) 0.0493(3) Uani 1 1 d . . .
H20A H 0.2407 0.5886 0.6808 0.074 Uiso 1 1 calc R . .
H20B H 0.0758 0.6824 0.6814 0.074 Uiso 1 1 calc R . .
H20C H 0.3083 0.6707 0.7356 0.074 Uiso 1 1 calc R . .
H1 H 0.100(2) 0.8411(9) 0.3591(5) 0.029(3) Uiso 1 1 d . . .

loop_
_atom_site_aniso_label
_atom_site_aniso_U_11
_atom_site_aniso_U_22
_atom_site_aniso_U_33
_atom_site_aniso_U_23
_atom_site_aniso_U_13
_atom_site_aniso_U_12
C1 0.0241(5) 0.0267(5) 0.0287(5) 0.0030(4) 0.0026(4) -0.0008(4)
N2 0.0215(4) 0.0274(4) 0.0258(4) 0.0031(3) 0.0016(3) -0.0015(3)
C3 0.0254(5) 0.0257(5) 0.0365(6) -0.0011(4) 0.0023(4) 0.0016(4)
O4 0.0207(4) 0.0370(4) 0.0389(4) 0.0032(3) 0.0023(3) -0.0054(3)
C5 0.0363(6) 0.0471(7) 0.0435(7) -0.0111(6) 0.0062(5) 0.0034(5)
C6 0.0306(6) 0.0290(6) 0.0601(8) -0.0025(5) 0.0060(5) -0.0037(5)
C7 0.0391(7) 0.0324(6) 0.0502(7) 0.0071(5) -0.0014(5) 0.0046(5)
C8 0.0275(5) 0.0249(5) 0.0322(6) 0.0025(4) 0.0041(4) -0.0017(4)
C9 0.0289(5) 0.0233(5) 0.0323(6) 0.0018(4) 0.0068(4) 0.0000(4)
C10 0.0278(5) 0.0230(5) 0.0320(6) 0.0031(4) 0.0043(4) 0.0033(4)
C11 0.0329(6) 0.0347(6) 0.0331(6) 0.0000(5) 0.0045(4) -0.0050(5)
C12 0.0387(6) 0.0384(6) 0.0337(6) 0.0028(5) 0.0091(5) -0.0007(5)
C13 0.0406(6) 0.0267(5) 0.0311(6) -0.0012(4) 0.0009(5) 0.0075(5)
C14 0.0364(6) 0.0289(6) 0.0419(7) -0.0015(5) -0.0019(5) -0.0029(5)
C15 0.0311(5) 0.0279(6) 0.0385(6) 0.0042(5) 0.0049(5) -0.0011(4)
O16 0.0369(4) 0.0234(4) 0.0389(4) -0.0004(3) 0.0073(3) 0.0033(3)
C17 0.0450(7) 0.0345(6) 0.0510(7) 0.0004(5) 0.0110(6) 0.0130(5)
C18 0.0485(7) 0.0337(6) 0.0349(6) -0.0011(5) -0.0035(5) -0.0005(5)
O19 0.0577(5) 0.0393(5) 0.0308(4) -0.0046(3) 0.0002(4) 0.0033(4)
C20 0.0592(8) 0.0580(9) 0.0312(6) -0.0029(6) 0.0097(6) 0.0112(7)

loop_
_atom_type_symbol
_atom_type_description
_atom_type_scat_dispersion_real
_atom_type_scat_dispersion_imag
_atom_type_scat_source
C C 0.0033 0.0016 'International Tables Vol C Tables 4.2.6.8 and 6.1.1.4'
H H 0.0000 0.0000 'International Tables Vol C Tables 4.2.6.8 and 6.1.1.4'
N N 0.0061 0.0033 'International Tables Vol C Tables 4.2.6.8 and 6.1.1.4'
O O 0.0106 0.0060 'International Tables Vol C Tables 4.2.6.8 and 6.1.1.4'

loop_
_geom_angle_atom_site_label_1
_geom_angle_atom_site_label_2
_geom_angle_atom_site_label_3
_geom_angle
_geom_angle_site_symmetry_1
_geom_angle_site_symmetry_3
_geom_angle_publ_flag
N2 C1 C8 121.20(9) . . ?
N2 C1 H1 117.6(7) . . ?
C8 C1 H1 121.2(7) . . ?
C1 N2 O4 122.25(9) . . ?
C1 N2 C3 123.34(8) . . ?
O4 N2 C3 114.35(8) . . ?
N2 C3 C6 112.01(8) . . ?
N2 C3 C7 107.16(9) . . ?
C6 C3 C7 110.05(10) . . ?
N2 C3 C5 105.52(9) . . ?
C6 C3 C5 109.94(10) . . ?
C7 C3 C5 112.07(10) . . ?
C3 C5 H5A 109.5 . . ?
C3 C5 H5B 109.5 . . ?
H5A C5 H5B 109.5 . . ?
C3 C5 H5C 109.5 . . ?
H5A C5 H5C 109.5 . . ?
H5B C5 H5C 109.5 . . ?
C3 C6 H6A 109.5 . . ?
C3 C6 H6B 109.5 . . ?
H6A C6 H6B 109.5 . . ?
C3 C6 H6C 109.5 . . ?
H6A C6 H6C 109.5 . . ?
H6B C6 H6C 109.5 . . ?
C3 C7 H7A 109.5 . . ?
C3 C7 H7B 109.5 . . ?
H7A C7 H7B 109.5 . . ?
C3 C7 H7C 109.5 . . ?
H7A C7 H7C 109.5 . . ?
H7B C7 H7C 109.5 . . ?
C1 C8 C9 108.15(8) . . ?
C1 C8 C18 111.34(9) . . ?
C9 C8 C18 112.28(9) . . ?
C1 C8 H8 108.3 . . ?
C9 C8 H8 108.3 . . ?
C18 C8 H8 108.3 . . ?
O16 C9 C10 111.53(8) . . ?
O16 C9 C8 106.57(8) . . ?
C10 C9 C8 111.89(8) . . ?
O16 C9 H9 108.9 . . ?
C10 C9 H9 108.9 . . ?
C8 C9 H9 108.9 . . ?
C11 C10 C15 118.13(10) . . ?
C11 C10 C9 120.30(9) . . ?
C15 C10 C9 121.55(9) . . ?
C10 C11 C12 121.67(10) . . ?
C10 C11 H11 119.2 . . ?
C12 C11 H11 119.2 . . ?
C13 C12 C11 119.38(11) . . ?
C13 C12 H12 120.3 . . ?
C11 C12 H12 120.3 . . ?
O19 C13 C12 124.13(11) . . ?
O19 C13 C14 115.99(10) . . ?
C12 C13 C14 119.87(11) . . ?
C15 C14 C13 120.13(10) . . ?
C15 C14 H14 119.9 . . ?
C13 C14 H14 119.9 . . ?
C14 C15 C10 120.82(11) . . ?
C14 C15 H15 119.6 . . ?
C10 C15 H15 119.6 . . ?
C17 O16 C9 112.20(9) . . ?
O16 C17 H17A 109.5 . . ?
O16 C17 H17B 109.5 . . ?
H17A C17 H17B 109.5 . . ?
O16 C17 H17C 109.5 . . ?
H17A C17 H17C 109.5 . . ?
H17B C17 H17C 109.5 . . ?
C8 C18 H18A 109.5 . . ?
C8 C18 H18B 109.5 . . ?
H18A C18 H18B 109.5 . . ?
C8 C18 H18C 109.5 . . ?
H18A C18 H18C 109.5 . . ?
H18B C18 H18C 109.5 . . ?
C13 O19 C20 117.08(10) . . ?
O19 C20 H20A 109.5 . . ?
O19 C20 H20B 109.5 . . ?
H20A C20 H20B 109.5 . . ?
O19 C20 H20C 109.5 . . ?
H20A C20 H20C 109.5 . . ?
H20B C20 H20C 109.5 . . ?

loop_
_geom_bond_atom_site_label_1
_geom_bond_atom_site_label_2
_geom_bond_distance
_geom_bond_site_symmetry_2
_geom_bond_publ_flag
C1 N2 1.2951(13) . ?
C1 C8 1.4899(14) . ?
C1 H1 0.942(12) . ?
N2 O4 1.3026(10) . ?
N2 C3 1.5153(13) . ?
C3 C6 1.5194(15) . ?
C3 C7 1.5209(16) . ?
C3 C5 1.5258(17) . ?
C5 H5A 0.9800 . ?
C5 H5B 0.9800 . ?
C5 H5C 0.9800 . ?
C6 H6A 0.9800 . ?
C6 H6B 0.9800 . ?
C6 H6C 0.9800 . ?
C7 H7A 0.9800 . ?
C7 H7B 0.9800 . ?
C7 H7C 0.9800 . ?
C8 C9 1.5325(14) . ?
C8 C18 1.5332(16) . ?
C8 H8 1.0000 . ?
C9 O16 1.4308(12) . ?
C9 C10 1.5138(15) . ?
C9 H9 1.0000 . ?
C10 C11 1.3859(15) . ?
C10 C15 1.3927(15) . ?
C11 C12 1.3890(16) . ?
C11 H11 0.9500 . ?
C12 C13 1.3820(16) . ?
C12 H12 0.9500 . ?
C13 O19 1.3736(14) . ?
C13 C14 1.3892(18) . ?
C14 C15 1.3838(17) . ?
C14 H14 0.9500 . ?
C15 H15 0.9500 . ?
O16 C17 1.4197(14) . ?
C17 H17A 0.9800 . ?
C17 H17B 0.9800 . ?
C17 H17C 0.9800 . ?
C18 H18A 0.9800 . ?
C18 H18B 0.9800 . ?
C18 H18C 0.9800 . ?
O19 C20 1.4266(17) . ?
C20 H20A 0.9800 . ?
C20 H20B 0.9800 . ?
C20 H20C 0.9800 . ?
